data_4321244
loop_
_publ_author_name
'Jinyuan Chen'
'Ilia A. Guzei'
'L. Keith Woo'

_publ_section_title
;
 Synthesis and Molecular Structure of (TTP)Ti(1,2-\h2-PhC\\tbC-C\\tbCPh)
;
_journal_name_full 'Inorganic Chemistry'
_journal_page_first 3715
_journal_page_last 3717
_journal_paper_doi 10.1021/ic9912575
_journal_volume 39
_journal_year 2000
_chemical_formula_sum 'C64 H48 N4 Ti'
_chemical_formula_weight 920.96
_chemical_name_systematic
; 
 ? 
;
_space_group_IT_number 14
_symmetry_cell_setting monoclinic
_symmetry_space_group_name_Hall '-P 2ybc'
_symmetry_space_group_name_H-M 'P 1 21/c 1'
_atom_sites_solution_hydrogens geom
_atom_sites_solution_primary direct
_atom_sites_solution_secondary difmap
_audit_creation_method SHELXL-97
_cell_angle_alpha 90.00
_cell_angle_beta 97.9940(10)
_cell_angle_gamma 90.00
_cell_formula_units_Z 4
_cell_length_a 14.1665(7)
_cell_length_b 24.7743(12)
_cell_length_c 16.2716(8)
_cell_measurement_temperature 173(2)
_cell_volume 5655.3(5)
_computing_cell_refinement 'Bruker SMART'
_computing_data_collection 'Bruker SMART'
_computing_data_reduction 'Bruker SHELXTL'
_computing_molecular_graphics 'Bruker SHELXTL'
_computing_publication_material 'Bruker SHELXTL'
_computing_structure_refinement 'SHELXL-97 (Sheldrick, 1997)'
_computing_structure_solution 'SHELXS-97 (Sheldrick, 1990)'
_diffrn_ambient_temperature 173(2)
_diffrn_measured_fraction_theta_full 0.971
_diffrn_measured_fraction_theta_max 0.971
_diffrn_measurement_device_type 'CCD area detector'
_diffrn_measurement_method 'phi and omega scans'
_diffrn_radiation_monochromator graphite
_diffrn_radiation_source 'fine-focus sealed tube'
_diffrn_radiation_type MoK\a
_diffrn_radiation_wavelength 0.71073
_diffrn_reflns_av_R_equivalents 0.0000
_diffrn_reflns_av_sigmaI/netI 0.0496
_diffrn_reflns_limit_h_max 17
_diffrn_reflns_limit_h_min -17
_diffrn_reflns_limit_k_max 29
_diffrn_reflns_limit_k_min 0
_diffrn_reflns_limit_l_max 20
_diffrn_reflns_limit_l_min 0
_diffrn_reflns_number 11225
_diffrn_reflns_theta_full 26.37
_diffrn_reflns_theta_max 26.37
_diffrn_reflns_theta_min 1.51
_exptl_absorpt_coefficient_mu 0.191
_exptl_absorpt_correction_T_max 0.9413
_exptl_absorpt_correction_T_min 0.9172
_exptl_absorpt_correction_type none
_exptl_crystal_density_diffrn 1.082
_exptl_crystal_density_method 'not measured'
_exptl_crystal_F_000 1928
_exptl_crystal_size_max 0.46
_exptl_crystal_size_mid 0.45
_exptl_crystal_size_min 0.32
_refine_diff_density_max 0.595
_refine_diff_density_min -0.364
_refine_diff_density_rms 0.053
_refine_ls_extinction_method none
_refine_ls_goodness_of_fit_ref 1.037
_refine_ls_hydrogen_treatment mixed
_refine_ls_matrix_type full
_refine_ls_number_parameters 626
_refine_ls_number_reflns 11225
_refine_ls_number_restraints 0
_refine_ls_restrained_S_all 1.037
_refine_ls_R_factor_all 0.0965
_refine_ls_R_factor_gt 0.0634
_refine_ls_shift/su_max 0.000
_refine_ls_shift/su_mean 0.000
_refine_ls_structure_factor_coef Fsqd
_refine_ls_weighting_details 'calc w=1/[\s^2^(Fo^2^)+(0.0877P)^2^+1.6926P] where P=(Fo^2^+2Fc^2^)/3'
_refine_ls_weighting_scheme calc
_refine_ls_wR_factor_gt 0.1535
_refine_ls_wR_factor_ref 0.1685
_reflns_number_gt 7546
_reflns_number_total 11225
_reflns_threshold_expression >2sigma(I)
_cod_data_source_file ic9912575.cif
_cod_data_source_block woo07p
_cod_depositor_comments
;
The following automatic conversions were performed:

'_symmetry_cell_setting' value 'Monoclinic' changed to 'monoclinic'
according to the built-in table from CIF Core dictionary named
'cif_core.dic' version 2.4.1 from 2010-06-29.

Automatic conversion script
Id: cif_fix_values 1646 2011-03-28 12:23:43Z adriana 
;
_cod_database_code 4321244

loop_
_symmetry_equiv_pos_as_xyz
'x, y, z'
'-x, y+1/2, -z+1/2'
'-x, -y, -z'
'x, -y-1/2, z-1/2'

loop_
_atom_site_label
_atom_site_type_symbol
_atom_site_fract_x
_atom_site_fract_y
_atom_site_fract_z
_atom_site_U_iso_or_equiv
_atom_site_adp_type
_atom_site_occupancy
_atom_site_symmetry_multiplicity
_atom_site_calc_flag
_atom_site_refinement_flags
_atom_site_disorder_assembly
_atom_site_disorder_group
Ti Ti 0.24173(3) 0.368063(19) 0.31810(2) 0.03231(14) Uani 1 1 d . . .
N1 N 0.31910(13) 0.36896(9) 0.43797(11) 0.0324(5) Uani 1 1 d . . .
N2 N 0.37452(14) 0.35501(9) 0.27495(12) 0.0348(5) Uani 1 1 d . . .
N3 N 0.18478(14) 0.32330(9) 0.21301(12) 0.0353(5) Uani 1 1 d . . .
N4 N 0.13049(13) 0.33540(9) 0.37628(12) 0.0349(5) Uani 1 1 d . . .
C1 C 0.28271(17) 0.36962(11) 0.51252(14) 0.0334(6) Uani 1 1 d . . .
C2 C 0.35655(18) 0.38456(12) 0.57832(15) 0.0396(6) Uani 1 1 d . . .
H2 H 0.3497 0.3885 0.6353 0.048 Uiso 1 1 calc R . .
C3 C 0.43679(17) 0.39192(12) 0.54473(14) 0.0378(6) Uani 1 1 d . . .
H3 H 0.4974 0.4015 0.5737 0.045 Uiso 1 1 calc R . .
C4 C 0.41471(17) 0.38268(11) 0.45695(14) 0.0344(6) Uani 1 1 d . . .
C5 C 0.48149(16) 0.38380(11) 0.40109(15) 0.0336(6) Uani 1 1 d . . .
C6 C 0.46256(17) 0.36952(11) 0.31714(15) 0.0366(6) Uani 1 1 d . . .
C7 C 0.53238(18) 0.36794(12) 0.26083(16) 0.0449(7) Uani 1 1 d . . .
H7 H 0.5981 0.3766 0.2739 0.054 Uiso 1 1 calc R . .
C8 C 0.48775(19) 0.35205(13) 0.18648(16) 0.0466(7) Uani 1 1 d . . .
H8 H 0.5163 0.3472 0.1375 0.056 Uiso 1 1 calc R . .
C9 C 0.38876(18) 0.34372(11) 0.19447(15) 0.0375(6) Uani 1 1 d . . .
C10 C 0.31854(18) 0.32779(11) 0.13048(15) 0.0359(6) Uani 1 1 d . . .
C11 C 0.22352(17) 0.31904(11) 0.13978(14) 0.0348(6) Uani 1 1 d . . .
C12 C 0.15003(18) 0.30231(11) 0.07391(15) 0.0409(7) Uani 1 1 d . . .
H12 H 0.1581 0.2959 0.0177 0.049 Uiso 1 1 calc R . .
C13 C 0.06797(18) 0.29737(11) 0.10648(15) 0.0396(6) Uani 1 1 d . . .
H13 H 0.0075 0.2877 0.0773 0.048 Uiso 1 1 calc R . .
C14 C 0.08898(17) 0.30948(11) 0.19381(15) 0.0365(6) Uani 1 1 d . . .
C15 C 0.02416(17) 0.30533(11) 0.25034(15) 0.0356(6) Uani 1 1 d . . .
C16 C 0.04465(17) 0.31628(11) 0.33567(15) 0.0374(6) Uani 1 1 d . . .
C17 C -0.02010(19) 0.30713(13) 0.39491(16) 0.0475(7) Uani 1 1 d . . .
H17 H -0.0833 0.2936 0.3830 0.057 Uiso 1 1 calc R . .
C18 C 0.02481(18) 0.32111(12) 0.47004(16) 0.0444(7) Uani 1 1 d . . .
H18 H -0.0008 0.3196 0.5210 0.053 Uiso 1 1 calc R . .
C19 C 0.11924(17) 0.33883(11) 0.45893(14) 0.0361(6) Uani 1 1 d . . .
C20 C 0.18894(17) 0.35623(11) 0.52279(14) 0.0338(6) Uani 1 1 d . . .
C21 C 0.58076(16) 0.40193(11) 0.43499(14) 0.0346(6) Uani 1 1 d . . .
C22 C 0.59694(18) 0.45415(13) 0.46095(16) 0.0432(7) Uani 1 1 d . . .
H22 H 0.5453 0.4789 0.4561 0.052 Uiso 1 1 calc R . .
C23 C 0.6875(2) 0.47157(14) 0.49428(17) 0.0494(7) Uani 1 1 d . . .
H23 H 0.6966 0.5079 0.5125 0.059 Uiso 1 1 calc R . .
C24 C 0.76439(19) 0.43691(14) 0.50125(16) 0.0492(8) Uani 1 1 d . . .
C25 C 0.74776(19) 0.38451(14) 0.47470(17) 0.0504(8) Uani 1 1 d . . .
H25 H 0.7997 0.3600 0.4789 0.060 Uiso 1 1 calc R . .
C26 C 0.65762(19) 0.36639(12) 0.44203(17) 0.0448(7) Uani 1 1 d . . .
H26 H 0.6484 0.3300 0.4246 0.054 Uiso 1 1 calc R . .
C27 C 0.8639(2) 0.45632(17) 0.5362(2) 0.0721(11) Uani 1 1 d . . .
H27A H 0.8871 0.4358 0.5865 0.108 Uiso 1 1 calc R . .
H27B H 0.8616 0.4948 0.5499 0.108 Uiso 1 1 calc R . .
H27C H 0.9071 0.4509 0.4948 0.108 Uiso 1 1 calc R . .
C28 C 0.34719(18) 0.31811(12) 0.04645(15) 0.0379(6) Uani 1 1 d . . .
C29 C 0.3882(2) 0.27071(13) 0.02708(18) 0.0519(8) Uani 1 1 d . . .
H29 H 0.4000 0.2434 0.0681 0.062 Uiso 1 1 calc R . .
C30 C 0.4132(2) 0.26167(13) -0.05165(19) 0.0573(8) Uani 1 1 d . . .
H30 H 0.4415 0.2283 -0.0632 0.069 Uiso 1 1 calc R . .
C31 C 0.3976(2) 0.29999(13) -0.11276(17) 0.0495(8) Uani 1 1 d . . .
C32 C 0.3550(3) 0.34684(16) -0.09371(19) 0.0688(10) Uani 1 1 d . . .
H32 H 0.3421 0.3739 -0.1352 0.083 Uiso 1 1 calc R . .
C33 C 0.3298(3) 0.35624(15) -0.01537(18) 0.0639(9) Uani 1 1 d . . .
H33 H 0.3003 0.3894 -0.0043 0.077 Uiso 1 1 calc R . .
C34 C 0.4252(3) 0.28948(16) -0.19822(19) 0.0704(10) Uani 1 1 d . . .
H34A H 0.3779 0.2657 -0.2295 0.106 Uiso 1 1 calc R . .
H34B H 0.4880 0.2722 -0.1924 0.106 Uiso 1 1 calc R . .
H34C H 0.4276 0.3238 -0.2279 0.106 Uiso 1 1 calc R . .
C35 C -0.07473(17) 0.28614(12) 0.21791(15) 0.0387(6) Uani 1 1 d . . .
C36 C -0.08984(18) 0.23458(12) 0.18706(16) 0.0433(7) Uani 1 1 d . . .
H36 H -0.0371 0.2111 0.1855 0.052 Uiso 1 1 calc R . .
C37 C -0.1817(2) 0.21644(13) 0.15814(18) 0.0492(7) Uani 1 1 d . . .
H37 H -0.1905 0.1808 0.1368 0.059 Uiso 1 1 calc R . .
C38 C -0.25965(19) 0.24921(14) 0.15991(17) 0.0494(8) Uani 1 1 d . . .
C39 C -0.2443(2) 0.30115(14) 0.19038(19) 0.0567(9) Uani 1 1 d . . .
H39 H -0.2972 0.3245 0.1919 0.068 Uiso 1 1 calc R . .
C40 C -0.15329(19) 0.31959(13) 0.21867(19) 0.0517(8) Uani 1 1 d . . .
H40 H -0.1445 0.3555 0.2388 0.062 Uiso 1 1 calc R . .
C41 C -0.3599(2) 0.22984(16) 0.1272(2) 0.0698(10) Uani 1 1 d . . .
H41A H -0.3828 0.2486 0.0752 0.105 Uiso 1 1 calc R . .
H41B H -0.4026 0.2376 0.1682 0.105 Uiso 1 1 calc R . .
H41C H -0.3588 0.1909 0.1171 0.105 Uiso 1 1 calc R . .
C42 C 0.16145(16) 0.35842(11) 0.60863(15) 0.0351(6) Uani 1 1 d . . .
C43 C 0.19668(19) 0.32045(12) 0.66807(15) 0.0420(7) Uani 1 1 d . . .
H43 H 0.2417 0.2944 0.6554 0.050 Uiso 1 1 calc R . .
C44 C 0.1668(2) 0.32027(13) 0.74543(16) 0.0488(7) Uani 1 1 d . . .
H44 H 0.1916 0.2941 0.7853 0.059 Uiso 1 1 calc R . .
C45 C 0.1008(2) 0.35797(14) 0.76581(16) 0.0500(8) Uani 1 1 d . . .
C46 C 0.0675(2) 0.39592(13) 0.70707(17) 0.0489(7) Uani 1 1 d . . .
H46 H 0.0230 0.4222 0.7198 0.059 Uiso 1 1 calc R . .
C47 C 0.09800(18) 0.39645(12) 0.62934(16) 0.0433(7) Uani 1 1 d . . .
H47 H 0.0747 0.4234 0.5901 0.052 Uiso 1 1 calc R . .
C48 C 0.0666(3) 0.35634(17) 0.84949(19) 0.0762(11) Uani 1 1 d . . .
H48A H 0.0553 0.3188 0.8644 0.114 Uiso 1 1 calc R . .
H48B H 0.0071 0.3769 0.8471 0.114 Uiso 1 1 calc R . .
H48C H 0.1151 0.3723 0.8913 0.114 Uiso 1 1 calc R . .
C49 C 0.2342(3) 0.54571(14) 0.2617(2) 0.0622(9) Uani 1 1 d . . .
H49 H 0.1668 0.5437 0.2585 0.075 Uiso 1 1 calc R . .
C50 C 0.2758(3) 0.59441(16) 0.2484(3) 0.0872(12) Uani 1 1 d . . .
H50 H 0.2378 0.6257 0.2356 0.105 Uiso 1 1 calc R . .
C51 C 0.3753(3) 0.59710(19) 0.2541(3) 0.0862(13) Uani 1 1 d . . .
H51 H 0.4051 0.6306 0.2454 0.103 Uiso 1 1 calc R . .
C52 C 0.4292(3) 0.55256(16) 0.2718(2) 0.0672(10) Uani 1 1 d . . .
H52 H 0.4966 0.5548 0.2753 0.081 Uiso 1 1 calc R . .
C53 C 0.3870(2) 0.50419(14) 0.28474(18) 0.0544(8) Uani 1 1 d . . .
H53 H 0.4257 0.4731 0.2973 0.065 Uiso 1 1 calc R . .
C54 C 0.2877(2) 0.49970(12) 0.27974(16) 0.0432(7) Uani 1 1 d . . .
C55 C 0.24286(18) 0.44789(11) 0.29319(14) 0.0366(6) Uani 1 1 d . . .
C56 C 0.15395(19) 0.43119(11) 0.28709(15) 0.0386(6) Uani 1 1 d . . .
C57 C 0.05926(19) 0.44809(12) 0.26988(16) 0.0434(7) Uani 1 1 d . . .
C58 C -0.0248(2) 0.45868(12) 0.25504(16) 0.0442(7) Uani 1 1 d . . .
C59 C -0.12238(18) 0.47431(12) 0.23636(16) 0.0416(7) Uani 1 1 d . . .
C60 C -0.1564(2) 0.49879(15) 0.16156(18) 0.0612(9) Uani 1 1 d . . .
H60 H -0.1144 0.5052 0.1219 0.073 Uiso 1 1 calc R . .
C61 C -0.2509(2) 0.51397(18) 0.1443(2) 0.0809(12) Uani 1 1 d . . .
H61 H -0.2737 0.5305 0.0926 0.097 Uiso 1 1 calc R . .
C62 C -0.3118(2) 0.50528(17) 0.2013(2) 0.0782(12) Uani 1 1 d . . .
H62 H -0.3767 0.5159 0.1890 0.094 Uiso 1 1 calc R . .
C63 C -0.2804(2) 0.48164(16) 0.2751(2) 0.0684(10) Uani 1 1 d . . .
H63 H -0.3230 0.4758 0.3144 0.082 Uiso 1 1 calc R . .
C64 C -0.1857(2) 0.46589(14) 0.29316(19) 0.0552(8) Uani 1 1 d . . .
H64 H -0.1639 0.4492 0.3449 0.066 Uiso 1 1 calc R . .

loop_
_atom_site_aniso_label
_atom_site_aniso_U_11
_atom_site_aniso_U_22
_atom_site_aniso_U_33
_atom_site_aniso_U_23
_atom_site_aniso_U_13
_atom_site_aniso_U_12
Ti 0.0238(2) 0.0454(3) 0.0268(2) -0.00311(19) 0.00026(16) -0.0001(2)
N1 0.0229(10) 0.0437(14) 0.0296(10) -0.0020(9) 0.0002(8) -0.0004(9)
N2 0.0239(10) 0.0472(14) 0.0320(10) -0.0047(9) -0.0008(8) 0.0004(9)
N3 0.0251(10) 0.0480(14) 0.0318(10) -0.0043(9) 0.0009(8) -0.0005(9)
N4 0.0230(10) 0.0520(15) 0.0287(10) -0.0054(9) -0.0001(8) -0.0020(9)
C1 0.0265(12) 0.0438(16) 0.0290(11) -0.0005(11) 0.0005(9) 0.0012(11)
C2 0.0313(14) 0.0588(19) 0.0272(12) -0.0028(11) -0.0011(10) -0.0041(12)
C3 0.0256(13) 0.0561(18) 0.0297(12) -0.0019(11) -0.0036(10) -0.0043(12)
C4 0.0240(12) 0.0453(17) 0.0325(12) -0.0031(11) -0.0006(9) -0.0001(11)
C5 0.0243(12) 0.0414(16) 0.0340(12) -0.0009(11) -0.0003(10) -0.0013(11)
C6 0.0237(12) 0.0489(18) 0.0369(13) -0.0039(12) 0.0034(10) 0.0004(12)
C7 0.0268(13) 0.070(2) 0.0384(13) -0.0076(13) 0.0070(11) -0.0033(13)
C8 0.0320(14) 0.072(2) 0.0369(13) -0.0091(13) 0.0083(11) -0.0041(14)
C9 0.0318(13) 0.0487(18) 0.0326(12) -0.0035(11) 0.0064(10) -0.0005(12)
C10 0.0330(14) 0.0414(17) 0.0333(12) -0.0028(11) 0.0045(10) 0.0019(12)
C11 0.0289(13) 0.0442(17) 0.0308(12) -0.0023(11) 0.0020(10) -0.0005(11)
C12 0.0386(15) 0.0521(19) 0.0310(12) -0.0042(12) 0.0013(11) -0.0006(13)
C13 0.0296(13) 0.0554(19) 0.0323(12) -0.0053(12) -0.0009(10) -0.0030(12)
C14 0.0284(13) 0.0438(17) 0.0357(13) -0.0043(11) -0.0013(10) 0.0010(11)
C15 0.0242(12) 0.0446(17) 0.0367(13) -0.0069(11) 0.0001(10) -0.0024(11)
C16 0.0262(13) 0.0521(18) 0.0332(12) -0.0042(11) 0.0018(10) -0.0031(12)
C17 0.0269(14) 0.072(2) 0.0439(15) -0.0076(14) 0.0051(11) -0.0080(13)
C18 0.0261(13) 0.071(2) 0.0361(13) -0.0034(13) 0.0031(10) -0.0080(13)
C19 0.0283(13) 0.0479(17) 0.0323(12) -0.0006(11) 0.0055(10) -0.0021(12)
C20 0.0275(12) 0.0438(17) 0.0291(12) 0.0007(11) 0.0008(9) -0.0001(11)
C21 0.0216(12) 0.0509(18) 0.0304(12) -0.0025(11) 0.0000(9) 0.0000(11)
C22 0.0289(14) 0.058(2) 0.0420(14) -0.0021(13) 0.0014(11) 0.0004(13)
C23 0.0381(16) 0.065(2) 0.0434(15) -0.0081(14) 0.0001(12) -0.0097(15)
C24 0.0286(14) 0.082(3) 0.0349(14) 0.0009(14) -0.0013(11) -0.0059(15)
C25 0.0264(14) 0.075(2) 0.0473(16) 0.0044(15) -0.0026(12) 0.0093(14)
C26 0.0338(14) 0.0507(19) 0.0492(15) 0.0005(13) 0.0032(12) 0.0060(13)
C27 0.0353(17) 0.119(3) 0.0589(19) -0.011(2) -0.0055(14) -0.0185(19)
C28 0.0296(13) 0.0517(19) 0.0322(12) -0.0066(12) 0.0040(10) -0.0053(12)
C29 0.0609(19) 0.047(2) 0.0520(17) 0.0000(14) 0.0237(15) -0.0031(15)
C30 0.068(2) 0.049(2) 0.0611(19) -0.0133(16) 0.0306(16) -0.0081(16)
C31 0.0437(16) 0.065(2) 0.0409(15) -0.0103(14) 0.0095(12) -0.0064(15)
C32 0.087(3) 0.081(3) 0.0420(16) 0.0074(16) 0.0206(17) 0.024(2)
C33 0.084(2) 0.070(2) 0.0403(16) 0.0000(15) 0.0189(16) 0.0240(19)
C34 0.076(2) 0.092(3) 0.0472(17) -0.0116(17) 0.0244(16) -0.002(2)
C35 0.0255(13) 0.0553(19) 0.0343(13) -0.0047(12) 0.0003(10) -0.0018(12)
C36 0.0293(14) 0.054(2) 0.0452(15) -0.0047(13) 0.0012(11) 0.0008(13)
C37 0.0383(16) 0.051(2) 0.0561(17) -0.0084(14) -0.0011(13) -0.0073(14)
C38 0.0287(14) 0.069(2) 0.0490(16) -0.0050(15) -0.0012(12) -0.0066(14)
C39 0.0276(15) 0.071(2) 0.069(2) -0.0190(17) -0.0011(13) 0.0040(15)
C40 0.0316(15) 0.057(2) 0.0641(18) -0.0216(15) -0.0007(13) -0.0006(14)
C41 0.0387(18) 0.087(3) 0.079(2) -0.016(2) -0.0075(16) -0.0139(17)
C42 0.0220(12) 0.0497(18) 0.0328(12) -0.0050(11) 0.0009(9) -0.0033(11)
C43 0.0387(15) 0.0546(19) 0.0313(12) -0.0043(12) -0.0004(11) -0.0025(13)
C44 0.0480(17) 0.063(2) 0.0334(13) 0.0016(13) -0.0019(12) -0.0081(15)
C45 0.0387(15) 0.079(2) 0.0318(13) -0.0084(14) 0.0048(12) -0.0118(15)
C46 0.0366(15) 0.066(2) 0.0444(15) -0.0163(14) 0.0083(12) -0.0047(14)
C47 0.0319(14) 0.057(2) 0.0399(14) -0.0039(13) 0.0024(11) -0.0030(13)
C48 0.072(2) 0.122(3) 0.0383(16) -0.0097(18) 0.0207(16) -0.010(2)
C49 0.062(2) 0.054(2) 0.071(2) 0.0063(17) 0.0115(17) 0.0008(18)
C50 0.099(3) 0.053(3) 0.111(3) 0.018(2) 0.018(3) 0.003(2)
C51 0.098(3) 0.073(3) 0.089(3) 0.006(2) 0.018(2) -0.034(3)
C52 0.064(2) 0.067(3) 0.067(2) 0.0040(18) -0.0024(17) -0.016(2)
C53 0.0513(18) 0.060(2) 0.0495(17) 0.0033(14) -0.0011(14) -0.0100(16)
C54 0.0485(17) 0.0460(19) 0.0335(13) -0.0007(12) 0.0003(12) -0.0018(14)
C55 0.0349(14) 0.0455(18) 0.0279(11) -0.0044(11) -0.0014(10) 0.0021(12)
C56 0.0383(15) 0.0457(18) 0.0312(12) -0.0034(11) 0.0024(11) 0.0035(12)
C57 0.0374(16) 0.0532(19) 0.0387(14) -0.0020(12) 0.0023(11) 0.0036(13)
C58 0.0393(16) 0.0507(19) 0.0421(14) -0.0006(13) 0.0044(12) 0.0041(13)
C59 0.0338(14) 0.0506(19) 0.0401(14) -0.0021(12) 0.0041(11) 0.0034(13)
C60 0.0438(18) 0.098(3) 0.0430(16) 0.0086(16) 0.0096(13) 0.0153(17)
C61 0.055(2) 0.130(4) 0.056(2) 0.014(2) 0.0006(16) 0.033(2)
C62 0.0395(18) 0.118(4) 0.078(3) -0.005(2) 0.0090(17) 0.021(2)
C63 0.0402(18) 0.106(3) 0.062(2) -0.005(2) 0.0198(15) -0.0044(19)
C64 0.0443(17) 0.075(2) 0.0479(16) 0.0052(15) 0.0129(13) -0.0014(16)

loop_
_atom_type_symbol
_atom_type_description
_atom_type_scat_dispersion_real
_atom_type_scat_dispersion_imag
_atom_type_scat_source
C C 0.0033 0.0016 'International Tables Vol C Tables 4.2.6.8 and 6.1.1.4'
H H 0.0000 0.0000 'International Tables Vol C Tables 4.2.6.8 and 6.1.1.4'
N N 0.0061 0.0033 'International Tables Vol C Tables 4.2.6.8 and 6.1.1.4'
Ti Ti 0.2776 0.4457 'International Tables Vol C Tables 4.2.6.8 and 6.1.1.4'

loop_
_geom_angle_atom_site_label_1
_geom_angle_atom_site_label_2
_geom_angle_atom_site_label_3
_geom_angle
_geom_angle_site_symmetry_1
_geom_angle_site_symmetry_3
_geom_angle_publ_flag
C56 Ti C55 38.06(10) . . ?
C56 Ti N1 116.61(9) . . ?
C55 Ti N1 99.11(9) . . ?
C56 Ti N3 92.98(9) . . ?
C55 Ti N3 111.48(9) . . ?
N1 Ti N3 148.48(9) . . ?
C56 Ti N4 86.37(10) . . ?
C55 Ti N4 119.55(10) . . ?
N1 Ti N4 85.02(7) . . ?
N3 Ti N4 86.36(8) . . ?
C56 Ti N2 125.39(10) . . ?
C55 Ti N2 92.90(9) . . ?
N1 Ti N2 86.37(7) . . ?
N3 Ti N2 84.73(8) . . ?
N4 Ti N2 147.35(9) . . ?
C1 N1 C4 105.84(18) . . ?
C1 N1 Ti 127.21(15) . . ?
C4 N1 Ti 125.17(15) . . ?
C9 N2 C6 106.41(19) . . ?
C9 N2 Ti 126.71(16) . . ?
C6 N2 Ti 125.10(16) . . ?
C11 N3 C14 106.20(19) . . ?
C11 N3 Ti 125.97(16) . . ?
C14 N3 Ti 124.33(16) . . ?
C19 N4 C16 105.89(19) . . ?
C19 N4 Ti 127.52(16) . . ?
C16 N4 Ti 125.34(15) . . ?
N1 C1 C20 125.2(2) . . ?
N1 C1 C2 109.6(2) . . ?
C20 C1 C2 125.1(2) . . ?
C3 C2 C1 107.6(2) . . ?
C2 C3 C4 107.7(2) . . ?
N1 C4 C5 125.9(2) . . ?
N1 C4 C3 109.3(2) . . ?
C5 C4 C3 124.6(2) . . ?
C4 C5 C6 125.0(2) . . ?
C4 C5 C21 116.7(2) . . ?
C6 C5 C21 118.4(2) . . ?
N2 C6 C5 125.9(2) . . ?
N2 C6 C7 109.2(2) . . ?
C5 C6 C7 124.9(2) . . ?
C8 C7 C6 107.6(2) . . ?
C7 C8 C9 107.6(2) . . ?
N2 C9 C10 125.6(2) . . ?
N2 C9 C8 109.2(2) . . ?
C10 C9 C8 125.2(2) . . ?
C11 C10 C9 124.3(2) . . ?
C11 C10 C28 117.6(2) . . ?
C9 C10 C28 118.1(2) . . ?
N3 C11 C10 125.9(2) . . ?
N3 C11 C12 109.2(2) . . ?
C10 C11 C12 124.8(2) . . ?
C13 C12 C11 107.8(2) . . ?
C12 C13 C14 107.3(2) . . ?
C15 C14 N3 125.6(2) . . ?
C15 C14 C13 124.8(2) . . ?
N3 C14 C13 109.5(2) . . ?
C14 C15 C16 125.1(2) . . ?
C14 C15 C35 117.4(2) . . ?
C16 C15 C35 117.5(2) . . ?
N4 C16 C15 125.8(2) . . ?
N4 C16 C17 109.5(2) . . ?
C15 C16 C17 124.7(2) . . ?
C18 C17 C16 107.7(2) . . ?
C17 C18 C19 107.1(2) . . ?
N4 C19 C20 125.3(2) . . ?
N4 C19 C18 109.8(2) . . ?
C20 C19 C18 124.9(2) . . ?
C19 C20 C1 124.6(2) . . ?
C19 C20 C42 117.0(2) . . ?
C1 C20 C42 118.4(2) . . ?
C22 C21 C26 118.4(2) . . ?
C22 C21 C5 120.1(2) . . ?
C26 C21 C5 121.4(2) . . ?
C21 C22 C23 121.3(3) . . ?
C24 C23 C22 120.9(3) . . ?
C25 C24 C23 117.5(3) . . ?
C25 C24 C27 121.6(3) . . ?
C23 C24 C27 120.9(3) . . ?
C24 C25 C26 122.2(3) . . ?
C25 C26 C21 119.6(3) . . ?
C29 C28 C33 117.4(3) . . ?
C29 C28 C10 121.7(2) . . ?
C33 C28 C10 120.9(3) . . ?
C28 C29 C30 121.4(3) . . ?
C31 C30 C29 121.3(3) . . ?
C32 C31 C30 117.2(3) . . ?
C32 C31 C34 122.2(3) . . ?
C30 C31 C34 120.6(3) . . ?
C31 C32 C33 121.9(3) . . ?
C28 C33 C32 120.8(3) . . ?
C36 C35 C40 118.2(2) . . ?
C36 C35 C15 120.7(2) . . ?
C40 C35 C15 121.1(3) . . ?
C35 C36 C37 120.8(3) . . ?
C38 C37 C36 121.1(3) . . ?
C37 C38 C39 118.0(3) . . ?
C37 C38 C41 121.3(3) . . ?
C39 C38 C41 120.7(3) . . ?
C38 C39 C40 121.2(3) . . ?
C39 C40 C35 120.7(3) . . ?
C47 C42 C43 118.4(2) . . ?
C47 C42 C20 121.0(2) . . ?
C43 C42 C20 120.5(2) . . ?
C44 C43 C42 120.6(3) . . ?
C43 C44 C45 121.0(3) . . ?
C46 C45 C44 117.9(2) . . ?
C46 C45 C48 121.6(3) . . ?
C44 C45 C48 120.5(3) . . ?
C45 C46 C47 121.2(3) . . ?
C42 C47 C46 120.8(3) . . ?
C50 C49 C54 121.6(3) . . ?
C49 C50 C51 118.8(4) . . ?
C52 C51 C50 120.6(4) . . ?
C51 C52 C53 120.2(4) . . ?
C52 C53 C54 121.1(3) . . ?
C49 C54 C53 117.7(3) . . ?
C49 C54 C55 121.3(3) . . ?
C53 C54 C55 121.0(3) . . ?
C56 C55 C54 134.1(3) . . ?
C56 C55 Ti 70.91(17) . . ?
C54 C55 Ti 154.9(2) . . ?
C55 C56 C57 143.5(3) . . ?
C55 C56 Ti 71.03(17) . . ?
C57 C56 Ti 145.5(2) . . ?
C58 C57 C56 175.1(3) . . ?
C57 C58 C59 176.6(3) . . ?
C60 C59 C64 118.2(3) . . ?
C60 C59 C58 120.9(3) . . ?
C64 C59 C58 120.9(3) . . ?
C61 C60 C59 120.5(3) . . ?
C62 C61 C60 120.2(3) . . ?
C63 C62 C61 120.5(3) . . ?
C62 C63 C64 119.9(3) . . ?
C63 C64 C59 120.7(3) . . ?

loop_
_geom_bond_atom_site_label_1
_geom_bond_atom_site_label_2
_geom_bond_distance
_geom_bond_site_symmetry_2
_geom_bond_publ_flag
Ti C56 2.018(3) . ?
Ti C55 2.019(3) . ?
Ti N1 2.1003(19) . ?
Ti N3 2.103(2) . ?
Ti N4 2.109(2) . ?
Ti N2 2.122(2) . ?
N1 C1 1.383(3) . ?
N1 C4 1.389(3) . ?
N2 C9 1.381(3) . ?
N2 C6 1.385(3) . ?
N3 C11 1.384(3) . ?
N3 C14 1.392(3) . ?
N4 C19 1.379(3) . ?
N4 C16 1.384(3) . ?
C1 C20 1.402(3) . ?
C1 C2 1.437(3) . ?
C2 C3 1.340(3) . ?
C3 C4 1.437(3) . ?
C4 C5 1.400(3) . ?
C5 C6 1.400(3) . ?
C5 C21 1.506(3) . ?
C6 C7 1.439(3) . ?
C7 C8 1.344(4) . ?
C8 C9 1.441(3) . ?
C9 C10 1.393(3) . ?
C10 C11 1.392(3) . ?
C10 C28 1.499(3) . ?
C11 C12 1.447(3) . ?
C12 C13 1.348(4) . ?
C13 C14 1.442(3) . ?
C14 C15 1.391(3) . ?
C15 C16 1.405(3) . ?
C15 C35 1.504(3) . ?
C16 C17 1.438(4) . ?
C17 C18 1.343(4) . ?
C18 C19 1.443(3) . ?
C19 C20 1.398(3) . ?
C20 C42 1.502(3) . ?
C21 C22 1.370(4) . ?
C21 C26 1.392(4) . ?
C22 C23 1.390(4) . ?
C23 C24 1.379(4) . ?
C24 C25 1.378(4) . ?
C24 C27 1.524(4) . ?
C25 C26 1.388(4) . ?
C28 C29 1.367(4) . ?
C28 C33 1.377(4) . ?
C29 C30 1.393(4) . ?
C30 C31 1.370(4) . ?
C31 C32 1.364(4) . ?
C31 C34 1.519(4) . ?
C32 C33 1.390(4) . ?
C35 C36 1.378(4) . ?
C35 C40 1.389(4) . ?
C36 C37 1.395(4) . ?
C37 C38 1.374(4) . ?
C38 C39 1.385(4) . ?
C38 C41 1.523(4) . ?
C39 C40 1.385(4) . ?
C42 C47 1.376(4) . ?
C42 C43 1.391(4) . ?
C43 C44 1.383(4) . ?
C44 C45 1.394(4) . ?
C45 C46 1.376(4) . ?
C45 C48 1.508(4) . ?
C46 C47 1.392(4) . ?
C49 C50 1.373(5) . ?
C49 C54 1.378(4) . ?
C50 C51 1.402(6) . ?
C51 C52 1.350(5) . ?
C52 C53 1.368(5) . ?
C53 C54 1.402(4) . ?
C54 C55 1.462(4) . ?
C55 C56 1.316(4) . ?
C56 C57 1.396(4) . ?
C57 C58 1.210(4) . ?
C58 C59 1.428(4) . ?
C59 C60 1.385(4) . ?
C59 C64 1.390(4) . ?
C60 C61 1.381(4) . ?
C61 C62 1.370(5) . ?
C62 C63 1.354(5) . ?
C63 C64 1.389(4) . ?
